data_4064993
loop_
_publ_author_name
'Zhou, Xiaoyuan'
'Jordan, Richard F.'

_publ_section_title
;
 Synthesis,cis/transIsomerization, and Reactivity of Palladium Alkyl
 Complexes That Contain a Chelating N-Heterocyclic-Carbene Sulfonate
 Ligand
;
_journal_issue 17
_journal_name_full Organometallics
_journal_page_first 4632
_journal_paper_doi 10.1021/om200482a
_journal_volume 30
_journal_year 2011
_chemical_formula_sum 'C50 H44 B F15 N3 O3 Pd S'
_chemical_formula_weight 1169.15
_chemical_name_systematic
; 
 ? 
;
_space_group_IT_number 2
_symmetry_space_group_name_Hall '-P 1'
_symmetry_space_group_name_H-M 'P -1'
_atom_sites_solution_hydrogens geom
_atom_sites_solution_primary direct
_atom_sites_solution_secondary difmap
_audit_creation_method SHELXL-97
_cell_angle_alpha 112.533(4)
_cell_angle_beta 92.003(4)
_cell_angle_gamma 101.246(4)
_cell_formula_units_Z 2
_cell_length_a 11.965(3)
_cell_length_b 13.617(3)
_cell_length_c 16.465(4)
_cell_measurement_temperature 100(2)
_cell_volume 2412.4(10)
_computing_structure_refinement 'SHELXL-97 (Sheldrick, 2008)'
_computing_structure_solution 'SHELXS-97 (Sheldrick, 2008)'
_diffrn_ambient_temperature 100(2)
_diffrn_measured_fraction_theta_full 0.941
_diffrn_measured_fraction_theta_max 0.941
_diffrn_radiation_monochromator graphite
_diffrn_radiation_source 'fine-focus sealed tube'
_diffrn_radiation_type MoK\a
_diffrn_radiation_wavelength 0.71073
_diffrn_reflns_av_R_equivalents 0.0350
_diffrn_reflns_av_sigmaI/netI 0.0646
_diffrn_reflns_limit_h_max 15
_diffrn_reflns_limit_h_min -15
_diffrn_reflns_limit_k_max 18
_diffrn_reflns_limit_k_min -18
_diffrn_reflns_limit_l_max 21
_diffrn_reflns_limit_l_min -21
_diffrn_reflns_number 28387
_diffrn_reflns_theta_full 28.33
_diffrn_reflns_theta_max 28.33
_diffrn_reflns_theta_min 1.66
_exptl_absorpt_coefficient_mu 0.533
_exptl_absorpt_correction_T_max 0.9196
_exptl_absorpt_correction_T_min 0.9009
_exptl_crystal_density_diffrn 1.610
_exptl_crystal_density_method 'not measured'
_exptl_crystal_F_000 1182
_exptl_crystal_size_max 0.20
_exptl_crystal_size_mid 0.20
_exptl_crystal_size_min 0.16
_refine_diff_density_max 0.864
_refine_diff_density_min -0.655
_refine_diff_density_rms 0.080
_refine_ls_extinction_method none
_refine_ls_goodness_of_fit_ref 0.968
_refine_ls_hydrogen_treatment mixed
_refine_ls_matrix_type full
_refine_ls_number_parameters 675
_refine_ls_number_reflns 11314
_refine_ls_number_restraints 0
_refine_ls_restrained_S_all 0.968
_refine_ls_R_factor_all 0.0608
_refine_ls_R_factor_gt 0.0434
_refine_ls_shift/su_max 0.001
_refine_ls_shift/su_mean 0.000
_refine_ls_structure_factor_coef Fsqd
_refine_ls_weighting_details 'calc w=1/[\s^2^(Fo^2^)+(0.0445P)^2^+0.0000P] where P=(Fo^2^+2Fc^2^)/3'
_refine_ls_weighting_scheme calc
_refine_ls_wR_factor_gt 0.0927
_refine_ls_wR_factor_ref 0.0980
_reflns_number_gt 8735
_reflns_number_total 11314
_reflns_threshold_expression >2sigma(I)
_cod_data_source_file om200482a_si_002.cif
_cod_data_source_block 5
_cod_database_code 4064993

loop_
_symmetry_equiv_pos_as_xyz
'x, y, z'
'-x, -y, -z'

loop_
_atom_site_label
_atom_site_type_symbol
_atom_site_fract_x
_atom_site_fract_y
_atom_site_fract_z
_atom_site_U_iso_or_equiv
_atom_site_adp_type
_atom_site_occupancy
_atom_site_symmetry_multiplicity
_atom_site_calc_flag
_atom_site_refinement_flags
B1 B 0.0759(3) 0.5904(3) 0.2332(2) 0.0243(7) Uani 1 1 d .
C1 C 0.4411(3) 0.3019(3) 0.3603(2) 0.0362(8) Uani 1 1 d .
H1A H 0.4486 0.3168 0.4236 0.054 Uiso 1 1 calc R
H1B H 0.5151 0.3303 0.3444 0.054 Uiso 1 1 calc R
H1C H 0.4173 0.2230 0.3257 0.054 Uiso 1 1 calc R
C2 C 0.2266(2) 0.3312(2) 0.41395(18) 0.0239(6) Uani 1 1 d .
C3 C 0.1134(3) 0.2314(2) 0.48324(19) 0.0300(7) Uani 1 1 d .
H3A H 0.1534 0.2141 0.5280 0.036 Uiso 1 1 calc R
H3B H 0.0385 0.1787 0.4598 0.036 Uiso 1 1 calc R
C4 C 0.0988(3) 0.3470(2) 0.5215(2) 0.0332(7) Uani 1 1 d .
H4A H 0.0205 0.3511 0.5036 0.040 Uiso 1 1 calc R
H4B H 0.1141 0.3791 0.5869 0.040 Uiso 1 1 calc R
C5 C 0.2015(3) 0.1283(2) 0.34703(19) 0.0260(6) Uani 1 1 d .
C6 C 0.1424(3) 0.0859(2) 0.26055(19) 0.0289(7) Uani 1 1 d .
C7 C 0.1562(3) -0.0166(3) 0.2027(2) 0.0352(8) Uani 1 1 d .
H7 H 0.1187 -0.0476 0.1438 0.042 Uiso 1 1 calc R
C8 C 0.2228(3) -0.0738(3) 0.2291(2) 0.0393(8) Uani 1 1 d .
H8 H 0.2299 -0.1435 0.1886 0.047 Uiso 1 1 calc R
C9 C 0.2789(3) -0.0300(3) 0.3137(2) 0.0346(7) Uani 1 1 d .
H9 H 0.3243 -0.0702 0.3311 0.042 Uiso 1 1 calc R
C10 C 0.2705(3) 0.0719(2) 0.3744(2) 0.0286(7) Uani 1 1 d .
C11 C 0.0691(3) 0.1463(3) 0.2290(2) 0.0318(7) Uani 1 1 d .
H11 H 0.1133 0.2234 0.2478 0.038 Uiso 1 1 calc R
C12 C 0.0407(3) 0.0981(3) 0.1288(2) 0.0502(10) Uani 1 1 d .
H12A H 0.1116 0.0911 0.1012 0.075 Uiso 1 1 calc R
H12B H 0.0036 0.1463 0.1113 0.075 Uiso 1 1 calc R
H12C H -0.0112 0.0260 0.1094 0.075 Uiso 1 1 calc R
C13 C -0.0440(3) 0.1491(3) 0.2696(3) 0.0480(9) Uani 1 1 d .
H13A H -0.0901 0.0745 0.2509 0.072 Uiso 1 1 calc R
H13B H -0.0865 0.1920 0.2496 0.072 Uiso 1 1 calc R
H13C H -0.0278 0.1826 0.3344 0.072 Uiso 1 1 calc R
C14 C 0.3359(3) 0.1151(3) 0.4664(2) 0.0318(7) Uani 1 1 d .
H14 H 0.3297 0.1924 0.4985 0.038 Uiso 1 1 calc R
C15 C 0.4641(3) 0.1142(3) 0.4638(2) 0.0367(8) Uani 1 1 d .
H15A H 0.4727 0.0386 0.4369 0.055 Uiso 1 1 calc R
H15B H 0.5040 0.1493 0.5243 0.055 Uiso 1 1 calc R
H15C H 0.4972 0.1540 0.4286 0.055 Uiso 1 1 calc R
C16 C 0.2834(3) 0.0495(3) 0.5196(2) 0.0393(8) Uani 1 1 d .
H16A H 0.2016 0.0495 0.5210 0.059 Uiso 1 1 calc R
H16B H 0.3228 0.0830 0.5802 0.059 Uiso 1 1 calc R
H16C H 0.2925 -0.0258 0.4912 0.059 Uiso 1 1 calc R
C17 C 0.2089(2) 0.5183(2) 0.51383(18) 0.0231(6) Uani 1 1 d .
C18 C 0.2506(2) 0.5774(2) 0.60230(19) 0.0262(6) Uani 1 1 d .
H18 H 0.2666 0.5400 0.6381 0.031 Uiso 1 1 calc R
C19 C 0.2692(2) 0.6901(2) 0.63951(19) 0.0289(7) Uani 1 1 d .
H19 H 0.2965 0.7291 0.7007 0.035 Uiso 1 1 calc R
C20 C 0.2486(2) 0.7459(2) 0.58846(19) 0.0278(7) Uani 1 1 d .
H20 H 0.2628 0.8234 0.6138 0.033 Uiso 1 1 calc R
C21 C 0.2066(2) 0.6880(2) 0.49962(19) 0.0262(6) Uani 1 1 d .
H21 H 0.1924 0.7260 0.4639 0.031 Uiso 1 1 calc R
C22 C 0.1854(2) 0.5750(2) 0.46260(18) 0.0234(6) Uani 1 1 d .
C23 C 0.2017(2) 0.6346(2) 0.20803(19) 0.0242(6) Uani 1 1 d .
C24 C 0.3051(3) 0.6797(2) 0.26211(19) 0.0263(6) Uani 1 1 d .
C25 C 0.4079(3) 0.7175(2) 0.2356(2) 0.0296(7) Uani 1 1 d .
C26 C 0.4101(3) 0.7084(3) 0.1497(2) 0.0308(7) Uani 1 1 d .
C27 C 0.3089(3) 0.6656(3) 0.09271(19) 0.0304(7) Uani 1 1 d .
C28 C 0.2094(3) 0.6327(2) 0.12280(19) 0.0272(7) Uani 1 1 d .
C29 C -0.0011(2) 0.6815(2) 0.24193(19) 0.0251(6) Uani 1 1 d .
C30 C 0.0207(3) 0.7810(2) 0.31432(19) 0.0269(6) Uani 1 1 d .
C31 C -0.0413(3) 0.8603(2) 0.3275(2) 0.0301(7) Uani 1 1 d .
C32 C -0.1309(3) 0.8420(3) 0.2650(2) 0.0326(7) Uani 1 1 d .
C33 C -0.1548(3) 0.7466(3) 0.1902(2) 0.0314(7) Uani 1 1 d .
C34 C -0.0902(3) 0.6699(2) 0.17987(19) 0.0280(7) Uani 1 1 d .
C35 C 0.0085(2) 0.4664(2) 0.16716(18) 0.0246(6) Uani 1 1 d .
C36 C 0.0512(3) 0.3922(2) 0.09868(19) 0.0287(7) Uani 1 1 d .
C37 C -0.0134(3) 0.2898(3) 0.0444(2) 0.0321(7) Uani 1 1 d .
C38 C -0.1234(3) 0.2562(2) 0.0595(2) 0.0339(7) Uani 1 1 d .
C39 C -0.1681(3) 0.3249(3) 0.1290(2) 0.0326(7) Uani 1 1 d .
C40 C -0.1028(3) 0.4269(2) 0.17961(19) 0.0270(7) Uani 1 1 d .
C41 C 0.4121(3) 0.3662(3) 0.1618(2) 0.0356(8) Uani 1 1 d .
C42 C 0.4811(3) 0.3993(3) 0.1072(2) 0.0485(10) Uani 1 1 d .
H42 H 0.4672 0.3589 0.0448 0.058 Uiso 1 1 calc R
C43 C 0.5696(3) 0.4899(3) 0.1423(3) 0.0497(10) Uani 1 1 d .
H43 H 0.6176 0.5119 0.1047 0.060 Uiso 1 1 calc R
C44 C 0.5881(3) 0.5487(3) 0.2325(3) 0.0423(9) Uani 1 1 d .
H44 H 0.6489 0.6118 0.2581 0.051 Uiso 1 1 calc R
C45 C 0.5165(3) 0.5142(3) 0.2857(2) 0.0324(7) Uani 1 1 d .
C46 C 0.3160(3) 0.2675(3) 0.1269(2) 0.0408(8) Uani 1 1 d .
H46A H 0.3277 0.2172 0.1541 0.061 Uiso 1 1 calc R
H46B H 0.3138 0.2314 0.0625 0.061 Uiso 1 1 calc R
H46C H 0.2432 0.2891 0.1411 0.061 Uiso 1 1 calc R
C47 C 0.5311(3) 0.5782(3) 0.3844(2) 0.0395(8) Uani 1 1 d .
H47A H 0.4616 0.6049 0.4019 0.059 Uiso 1 1 calc R
H47B H 0.5970 0.6404 0.4009 0.059 Uiso 1 1 calc R
H47C H 0.5441 0.5311 0.4145 0.059 Uiso 1 1 calc R
C48 C 0.5317(5) -0.0100(4) 0.0381(3) 0.0912(17) Uani 1 1 d .
H48A H 0.5091 -0.0886 0.0264 0.109 Uiso 1 1 calc R
H48B H 0.6155 0.0080 0.0359 0.109 Uiso 1 1 calc R
C49 C 0.5073(5) 0.0545(5) 0.1293(3) 0.108(2) Uani 1 1 d .
H49A H 0.4232 0.0404 0.1310 0.130 Uiso 1 1 calc R
H49B H 0.5353 0.1332 0.1433 0.130 Uiso 1 1 calc R
C50 C 0.5672(5) 0.0247(4) 0.2038(3) 0.0982(19) Uani 1 1 d .
H50A H 0.5261 -0.0472 0.1995 0.147 Uiso 1 1 calc R
H50B H 0.5643 0.0798 0.2627 0.147 Uiso 1 1 calc R
H50C H 0.6474 0.0233 0.1943 0.147 Uiso 1 1 calc R
F1 F 0.31225(14) 0.69223(14) 0.34768(10) 0.0319(4) Uani 1 1 d .
F2 F 0.50363(14) 0.76281(14) 0.29309(11) 0.0358(4) Uani 1 1 d .
F3 F 0.50901(15) 0.74069(16) 0.12189(12) 0.0414(5) Uani 1 1 d .
F4 F 0.31072(16) 0.65901(16) 0.00938(11) 0.0417(5) Uani 1 1 d .
F5 F 0.11255(15) 0.59618(14) 0.06524(11) 0.0324(4) Uani 1 1 d .
F6 F 0.10844(15) 0.80551(13) 0.37825(11) 0.0327(4) Uani 1 1 d .
F7 F -0.01439(16) 0.95417(14) 0.39957(12) 0.0393(5) Uani 1 1 d .
F8 F -0.19397(16) 0.91708(15) 0.27664(13) 0.0445(5) Uani 1 1 d .
F9 F -0.24175(15) 0.72830(16) 0.12856(12) 0.0420(5) Uani 1 1 d .
F10 F -0.12098(15) 0.57894(14) 0.10474(11) 0.0358(4) Uani 1 1 d .
F11 F 0.15997(15) 0.41504(13) 0.08097(11) 0.0334(4) Uani 1 1 d .
F12 F 0.03247(17) 0.22209(14) -0.02247(12) 0.0427(5) Uani 1 1 d .
F13 F -0.18710(17) 0.15654(15) 0.00756(12) 0.0461(5) Uani 1 1 d .
F14 F -0.27605(16) 0.29274(15) 0.14518(11) 0.0395(5) Uani 1 1 d .
F15 F -0.15388(14) 0.49201(14) 0.24451(11) 0.0306(4) Uani 1 1 d .
N2 N 0.1845(2) 0.23032(19) 0.41096(15) 0.0257(5) Uani 1 1 d .
N3 N 0.1857(2) 0.40197(19) 0.48223(15) 0.0235(5) Uani 1 1 d .
N4 N 0.4304(2) 0.4239(2) 0.25096(16) 0.0285(6) Uani 1 1 d .
O16 O 0.01897(16) 0.42408(15) 0.35304(12) 0.0258(4) Uani 1 1 d .
O17 O 0.08653(16) 0.59096(15) 0.32863(12) 0.0230(4) Uani 1 1 d .
O18 O 0.20240(16) 0.45647(15) 0.29491(12) 0.0248(4) Uani 1 1 d .
Pd1 Pd 0.323108(19) 0.374905(18) 0.333722(14) 0.02291(7) Uani 1 1 d .
S1 S 0.11824(6) 0.50132(6) 0.35158(5) 0.02248(15) Uani 1 1 d .

loop_
_atom_site_aniso_label
_atom_site_aniso_U_11
_atom_site_aniso_U_22
_atom_site_aniso_U_33
_atom_site_aniso_U_23
_atom_site_aniso_U_13
_atom_site_aniso_U_12
B1 0.0257(18) 0.0288(18) 0.0182(16) 0.0079(14) 0.0006(13) 0.0088(14)
C1 0.0303(18) 0.043(2) 0.044(2) 0.0232(17) 0.0062(15) 0.0145(15)
C2 0.0237(15) 0.0269(16) 0.0207(15) 0.0074(12) -0.0018(12) 0.0101(12)
C3 0.0313(17) 0.0335(17) 0.0284(17) 0.0138(14) 0.0120(14) 0.0099(14)
C4 0.0340(18) 0.0332(18) 0.0304(17) 0.0097(14) 0.0138(14) 0.0075(14)
C5 0.0293(16) 0.0217(15) 0.0270(16) 0.0090(13) 0.0071(13) 0.0069(12)
C6 0.0307(17) 0.0296(16) 0.0259(16) 0.0099(13) 0.0046(13) 0.0080(13)
C7 0.044(2) 0.0304(17) 0.0251(17) 0.0054(14) 0.0001(14) 0.0067(15)
C8 0.047(2) 0.0271(17) 0.039(2) 0.0049(15) 0.0078(16) 0.0150(15)
C9 0.0392(19) 0.0317(18) 0.0367(19) 0.0147(15) 0.0051(15) 0.0139(15)
C10 0.0306(17) 0.0279(16) 0.0299(17) 0.0127(14) 0.0066(13) 0.0094(13)
C11 0.0358(18) 0.0285(17) 0.0306(17) 0.0116(14) -0.0038(14) 0.0081(14)
C12 0.060(3) 0.045(2) 0.043(2) 0.0164(18) -0.0109(19) 0.0107(19)
C13 0.034(2) 0.046(2) 0.069(3) 0.029(2) 0.0022(18) 0.0111(17)
C14 0.0353(18) 0.0305(17) 0.0301(17) 0.0120(14) 0.0007(14) 0.0091(14)
C15 0.0365(19) 0.0400(19) 0.0376(19) 0.0186(16) 0.0010(15) 0.0118(15)
C16 0.0374(19) 0.049(2) 0.0375(19) 0.0228(17) 0.0043(15) 0.0126(16)
C17 0.0208(15) 0.0264(15) 0.0216(15) 0.0064(12) 0.0051(12) 0.0104(12)
C18 0.0247(16) 0.0332(17) 0.0226(15) 0.0115(13) 0.0017(12) 0.0102(13)
C19 0.0264(16) 0.0346(17) 0.0211(15) 0.0057(13) 0.0011(12) 0.0080(13)
C20 0.0238(16) 0.0266(16) 0.0278(16) 0.0057(13) 0.0014(13) 0.0048(12)
C21 0.0264(16) 0.0308(16) 0.0226(15) 0.0104(13) 0.0028(12) 0.0094(13)
C22 0.0217(15) 0.0282(16) 0.0174(14) 0.0053(12) 0.0033(11) 0.0070(12)
C23 0.0292(16) 0.0217(15) 0.0228(15) 0.0074(12) 0.0042(12) 0.0112(12)
C24 0.0328(17) 0.0247(15) 0.0223(15) 0.0076(12) 0.0064(13) 0.0115(13)
C25 0.0277(17) 0.0285(16) 0.0295(17) 0.0066(13) 0.0027(13) 0.0096(13)
C26 0.0253(17) 0.0352(18) 0.0353(18) 0.0145(15) 0.0116(14) 0.0126(14)
C27 0.0398(19) 0.0361(18) 0.0234(16) 0.0146(14) 0.0112(14) 0.0198(15)
C28 0.0297(17) 0.0271(16) 0.0259(16) 0.0101(13) 0.0002(13) 0.0107(13)
C29 0.0244(15) 0.0295(16) 0.0245(16) 0.0134(13) 0.0048(12) 0.0069(12)
C30 0.0286(16) 0.0290(16) 0.0262(16) 0.0138(13) 0.0024(13) 0.0076(13)
C31 0.0328(18) 0.0292(17) 0.0316(17) 0.0139(14) 0.0111(14) 0.0094(14)
C32 0.0311(18) 0.0344(18) 0.046(2) 0.0261(16) 0.0120(15) 0.0154(14)
C33 0.0258(17) 0.0424(19) 0.0351(18) 0.0244(16) 0.0030(14) 0.0099(14)
C34 0.0278(16) 0.0331(17) 0.0245(16) 0.0119(14) 0.0035(13) 0.0089(13)
C35 0.0274(16) 0.0264(15) 0.0212(15) 0.0108(12) -0.0019(12) 0.0066(12)
C36 0.0334(18) 0.0309(17) 0.0248(16) 0.0131(14) 0.0038(13) 0.0097(14)
C37 0.043(2) 0.0314(17) 0.0220(16) 0.0086(14) 0.0019(14) 0.0129(15)
C38 0.044(2) 0.0278(17) 0.0240(17) 0.0081(14) -0.0065(14) 0.0017(15)
C39 0.0312(18) 0.0391(19) 0.0286(17) 0.0178(15) -0.0022(14) 0.0021(14)
C40 0.0325(17) 0.0326(17) 0.0187(15) 0.0115(13) 0.0006(12) 0.0115(13)
C41 0.0390(19) 0.0392(19) 0.0293(18) 0.0103(15) 0.0119(15) 0.0159(15)
C42 0.057(2) 0.052(2) 0.035(2) 0.0129(18) 0.0239(18) 0.015(2)
C43 0.055(2) 0.049(2) 0.056(3) 0.027(2) 0.036(2) 0.0185(19)
C44 0.0312(19) 0.039(2) 0.065(3) 0.0256(19) 0.0212(18) 0.0138(16)
C45 0.0276(17) 0.0335(18) 0.0404(19) 0.0155(15) 0.0072(14) 0.0146(14)
C46 0.051(2) 0.0367(19) 0.0281(18) 0.0054(15) 0.0081(16) 0.0101(16)
C47 0.0367(19) 0.0358(19) 0.041(2) 0.0111(16) -0.0034(16) 0.0069(15)
C48 0.084(4) 0.080(4) 0.101(5) 0.030(3) -0.001(3) 0.015(3)
C49 0.074(4) 0.156(6) 0.063(3) -0.005(4) -0.001(3) 0.057(4)
C50 0.093(4) 0.068(3) 0.082(4) -0.019(3) -0.016(3) 0.009(3)
F1 0.0311(10) 0.0408(10) 0.0220(9) 0.0120(8) 0.0012(7) 0.0056(8)
F2 0.0272(10) 0.0403(11) 0.0352(10) 0.0117(9) 0.0016(8) 0.0043(8)
F3 0.0333(11) 0.0560(12) 0.0380(11) 0.0218(10) 0.0134(9) 0.0091(9)
F4 0.0405(11) 0.0635(13) 0.0288(10) 0.0233(10) 0.0102(9) 0.0177(10)
F5 0.0323(10) 0.0424(11) 0.0261(9) 0.0161(8) 0.0021(8) 0.0116(8)
F6 0.0367(10) 0.0275(9) 0.0309(10) 0.0091(8) -0.0051(8) 0.0077(8)
F7 0.0477(12) 0.0301(10) 0.0400(11) 0.0100(9) 0.0084(9) 0.0165(9)
F8 0.0464(12) 0.0450(12) 0.0585(13) 0.0291(10) 0.0140(10) 0.0279(10)
F9 0.0336(11) 0.0544(12) 0.0488(12) 0.0296(10) -0.0034(9) 0.0165(9)
F10 0.0388(11) 0.0389(10) 0.0276(10) 0.0110(8) -0.0066(8) 0.0110(8)
F11 0.0354(10) 0.0310(10) 0.0320(10) 0.0085(8) 0.0066(8) 0.0113(8)
F12 0.0555(13) 0.0322(10) 0.0306(10) 0.0022(9) 0.0074(9) 0.0090(9)
F13 0.0537(13) 0.0329(10) 0.0366(11) 0.0049(9) -0.0041(9) -0.0041(9)
F14 0.0364(11) 0.0448(11) 0.0343(10) 0.0186(9) -0.0026(8) -0.0023(9)
F15 0.0279(9) 0.0375(10) 0.0266(9) 0.0129(8) 0.0039(7) 0.0074(8)
N2 0.0293(14) 0.0255(13) 0.0232(13) 0.0092(11) 0.0063(11) 0.0087(11)
N3 0.0261(13) 0.0259(13) 0.0214(13) 0.0106(10) 0.0037(10) 0.0095(10)
N4 0.0264(14) 0.0313(14) 0.0312(14) 0.0134(12) 0.0077(11) 0.0116(11)
O16 0.0269(11) 0.0259(11) 0.0245(11) 0.0108(9) 0.0001(9) 0.0050(9)
O17 0.0258(11) 0.0255(10) 0.0199(10) 0.0094(8) 0.0011(8) 0.0102(8)
O18 0.0280(11) 0.0297(11) 0.0193(10) 0.0089(9) 0.0039(8) 0.0138(9)
Pd1 0.02324(12) 0.02524(12) 0.02182(12) 0.00885(9) 0.00398(9) 0.00988(9)
S1 0.0247(4) 0.0242(4) 0.0189(4) 0.0076(3) 0.0014(3) 0.0085(3)

loop_
_atom_type_symbol
_atom_type_description
_atom_type_scat_dispersion_real
_atom_type_scat_dispersion_imag
_atom_type_scat_source
C C 0.0033 0.0016 'International Tables Vol C Tables 4.2.6.8 and 6.1.1.4'
H H 0.0000 0.0000 'International Tables Vol C Tables 4.2.6.8 and 6.1.1.4'
B B 0.0013 0.0007 'International Tables Vol C Tables 4.2.6.8 and 6.1.1.4'
F F 0.0171 0.0103 'International Tables Vol C Tables 4.2.6.8 and 6.1.1.4'
N N 0.0061 0.0033 'International Tables Vol C Tables 4.2.6.8 and 6.1.1.4'
O O 0.0106 0.0060 'International Tables Vol C Tables 4.2.6.8 and 6.1.1.4'
Pd Pd -0.9988 1.0072 'International Tables Vol C Tables 4.2.6.8 and 6.1.1.4'
S S 0.1246 0.1234 'International Tables Vol C Tables 4.2.6.8 and 6.1.1.4'

loop_
_geom_angle_atom_site_label_1
_geom_angle_atom_site_label_2
_geom_angle_atom_site_label_3
_geom_angle
_geom_angle_site_symmetry_3
O17 B1 C23 110.9(2) .
O17 B1 C35 106.1(2) .
C23 B1 C35 115.7(2) .
O17 B1 C29 103.6(2) .
C23 B1 C29 107.5(2) .
C35 B1 C29 112.5(2) .
N3 C2 N2 107.2(2) .
N3 C2 Pd1 123.7(2) .
N2 C2 Pd1 129.0(2) .
N2 C3 C4 102.6(2) .
N3 C4 C3 102.5(2) .
C6 C5 C10 122.4(3) .
C6 C5 N2 118.7(3) .
C10 C5 N2 118.7(3) .
C7 C6 C5 116.4(3) .
C7 C6 C11 120.2(3) .
C5 C6 C11 123.3(3) .
C8 C7 C6 121.8(3) .
C9 C8 C7 120.1(3) .
C8 C9 C10 121.4(3) .
C9 C10 C5 117.9(3) .
C9 C10 C14 118.2(3) .
C5 C10 C14 123.9(3) .
C6 C11 C12 112.7(3) .
C6 C11 C13 112.5(3) .
C12 C11 C13 108.0(3) .
C10 C14 C15 112.4(3) .
C10 C14 C16 111.2(3) .
C15 C14 C16 109.3(3) .
C18 C17 C22 118.4(3) .
C18 C17 N3 117.2(3) .
C22 C17 N3 124.2(2) .
C17 C18 C19 121.0(3) .
C20 C19 C18 120.4(3) .
C21 C20 C19 119.3(3) .
C20 C21 C22 120.4(3) .
C21 C22 C17 120.4(3) .
C21 C22 S1 119.8(2) .
C17 C22 S1 119.7(2) .
C24 C23 C28 113.1(3) .
C24 C23 B1 128.3(3) .
C28 C23 B1 118.6(3) .
F1 C24 C25 114.6(3) .
F1 C24 C23 121.0(3) .
C25 C24 C23 124.4(3) .
F2 C25 C26 120.2(3) .
F2 C25 C24 120.5(3) .
C26 C25 C24 119.3(3) .
F3 C26 C25 120.3(3) .
F3 C26 C27 120.7(3) .
C25 C26 C27 119.0(3) .
F4 C27 C28 121.6(3) .
F4 C27 C26 119.0(3) .
C28 C27 C26 119.4(3) .
F5 C28 C27 116.7(3) .
F5 C28 C23 118.7(3) .
C27 C28 C23 124.6(3) .
C30 C29 C34 113.3(3) .
C30 C29 B1 121.2(3) .
C34 C29 B1 125.5(3) .
F6 C30 C31 115.6(3) .
F6 C30 C29 119.7(3) .
C31 C30 C29 124.7(3) .
F7 C31 C32 120.2(3) .
F7 C31 C30 120.8(3) .
C32 C31 C30 119.0(3) .
F8 C32 C33 120.3(3) .
F8 C32 C31 120.4(3) .
C33 C32 C31 119.3(3) .
F9 C33 C32 119.7(3) .
F9 C33 C34 120.7(3) .
C32 C33 C34 119.5(3) .
F10 C34 C33 115.0(3) .
F10 C34 C29 120.9(3) .
C33 C34 C29 124.0(3) .
C40 C35 C36 114.1(3) .
C40 C35 B1 119.0(3) .
C36 C35 B1 126.9(3) .
F11 C36 C37 115.3(3) .
F11 C36 C35 121.8(3) .
C37 C36 C35 122.9(3) .
F12 C37 C38 119.9(3) .
F12 C37 C36 120.1(3) .
C38 C37 C36 120.0(3) .
F13 C38 C39 120.0(3) .
F13 C38 C37 120.7(3) .
C39 C38 C37 119.3(3) .
F14 C39 C38 120.1(3) .
F14 C39 C40 120.9(3) .
C38 C39 C40 119.0(3) .
F15 C40 C39 116.0(3) .
F15 C40 C35 119.5(3) .
C39 C40 C35 124.5(3) .
N4 C41 C42 120.4(3) .
N4 C41 C46 117.2(3) .
C42 C41 C46 122.4(3) .
C43 C42 C41 120.4(3) .
C42 C43 C44 119.4(3) .
C43 C44 C45 118.9(3) .
N4 C45 C44 121.6(3) .
N4 C45 C47 117.7(3) .
C44 C45 C47 120.7(3) .
C49 C48 C48 114.6(6) 2_655
C48 C49 C50 112.5(4) .
C2 N2 C5 127.2(2) .
C2 N2 C3 112.6(2) .
C5 N2 C3 120.2(2) .
C2 N3 C17 128.3(2) .
C2 N3 C4 112.9(2) .
C17 N3 C4 118.5(2) .
C41 N4 C45 119.3(3) .
C41 N4 Pd1 120.2(2) .
C45 N4 Pd1 120.4(2) .
S1 O17 B1 125.24(17) .
S1 O18 Pd1 122.10(11) .
C2 Pd1 C1 89.52(12) .
C2 Pd1 N4 178.30(11) .
C1 Pd1 N4 89.52(11) .
C2 Pd1 O18 95.58(9) .
C1 Pd1 O18 174.81(11) .
N4 Pd1 O18 85.40(8) .
O16 S1 O18 116.17(12) .
O16 S1 O17 112.06(12) .
O18 S1 O17 108.75(11) .
O16 S1 C22 107.48(12) .
O18 S1 C22 109.40(12) .
O17 S1 C22 102.01(12) .

loop_
_geom_bond_atom_site_label_1
_geom_bond_atom_site_label_2
_geom_bond_distance
_geom_bond_site_symmetry_2
B1 O17 1.569(4) .
B1 C23 1.637(4) .
B1 C35 1.638(4) .
B1 C29 1.653(4) .
C1 Pd1 2.002(3) .
C2 N3 1.350(3) .
C2 N2 1.349(4) .
C2 Pd1 1.968(3) .
C3 N2 1.484(4) .
C3 C4 1.504(4) .
C4 N3 1.475(4) .
C5 C6 1.414(4) .
C5 C10 1.401(4) .
C5 N2 1.443(4) .
C6 C7 1.402(4) .
C6 C11 1.514(4) .
C7 C8 1.380(4) .
C8 C9 1.375(4) .
C9 C10 1.389(4) .
C10 C14 1.520(4) .
C11 C12 1.521(4) .
C11 C13 1.531(4) .
C14 C15 1.538(4) .
C14 C16 1.542(4) .
C17 C18 1.383(4) .
C17 C22 1.398(4) .
C17 N3 1.429(4) .
C18 C19 1.384(4) .
C19 C20 1.377(4) .
C20 C21 1.387(4) .
C21 C22 1.386(4) .
C22 S1 1.781(3) .
C23 C24 1.382(4) .
C23 C28 1.400(4) .
C24 F1 1.350(3) .
C24 C25 1.389(4) .
C25 F2 1.338(3) .
C25 C26 1.373(4) .
C26 F3 1.339(3) .
C26 C27 1.383(4) .
C27 F4 1.342(3) .
C27 C28 1.367(4) .
C28 F5 1.351(3) .
C29 C30 1.388(4) .
C29 C34 1.393(4) .
C30 F6 1.356(3) .
C30 C31 1.380(4) .
C31 F7 1.341(3) .
C31 C32 1.375(4) .
C32 F8 1.347(3) .
C32 C33 1.375(4) .
C33 F9 1.344(3) .
C33 C34 1.380(4) .
C34 F10 1.348(3) .
C35 C40 1.389(4) .
C35 C36 1.387(4) .
C36 F11 1.346(3) .
C36 C37 1.385(4) .
C37 F12 1.352(3) .
C37 C38 1.370(4) .
C38 F13 1.348(3) .
C38 C39 1.374(4) .
C39 F14 1.351(3) .
C39 C40 1.370(4) .
C40 F15 1.354(3) .
C41 N4 1.359(4) .
C41 C42 1.383(4) .
C41 C46 1.489(5) .
C42 C43 1.370(5) .
C43 C44 1.376(5) .
C44 C45 1.390(4) .
C45 N4 1.351(4) .
C45 C47 1.505(4) .
C48 C49 1.494(7) .
C48 C48 1.581(10) 2_655
C49 C50 1.618(7) .
N4 Pd1 2.106(2) .
O16 S1 1.432(2) .
O17 S1 1.5169(19) .
O18 S1 1.4582(19) .
O18 Pd1 2.1984(19) .

loop_
_geom_torsion_atom_site_label_1
_geom_torsion_atom_site_label_2
_geom_torsion_atom_site_label_3
_geom_torsion_atom_site_label_4
_geom_torsion
_geom_torsion_site_symmetry_1
N2 C3 C4 N3 -13.8(3) .
C10 C5 C6 C7 0.1(4) .
N2 C5 C6 C7 -176.1(3) .
C10 C5 C6 C11 -178.8(3) .
N2 C5 C6 C11 4.9(4) .
C5 C6 C7 C8 0.7(5) .
C11 C6 C7 C8 179.7(3) .
C6 C7 C8 C9 -0.7(5) .
C7 C8 C9 C10 -0.2(5) .
C8 C9 C10 C5 1.0(5) .
C8 C9 C10 C14 -179.5(3) .
C6 C5 C10 C9 -0.9(4) .
N2 C5 C10 C9 175.3(3) .
C6 C5 C10 C14 179.5(3) .
N2 C5 C10 C14 -4.2(4) .
C7 C6 C11 C12 -13.8(4) .
C5 C6 C11 C12 165.1(3) .
C7 C6 C11 C13 108.6(3) .
C5 C6 C11 C13 -72.5(4) .
C9 C10 C14 C15 53.3(4) .
C5 C10 C14 C15 -127.1(3) .
C9 C10 C14 C16 -69.5(4) .
C5 C10 C14 C16 110.0(3) .
C22 C17 C18 C19 -0.3(4) .
N3 C17 C18 C19 -176.3(3) .
C17 C18 C19 C20 -1.2(4) .
C18 C19 C20 C21 1.2(4) .
C19 C20 C21 C22 0.2(4) .
C20 C21 C22 C17 -1.7(4) .
C20 C21 C22 S1 173.7(2) .
C18 C17 C22 C21 1.8(4) .
N3 C17 C22 C21 177.5(3) .
C18 C17 C22 S1 -173.7(2) .
N3 C17 C22 S1 2.0(4) .
O17 B1 C23 C24 -7.3(4) .
C35 B1 C23 C24 -128.1(3) .
C29 B1 C23 C24 105.3(3) .
O17 B1 C23 C28 175.8(2) .
C35 B1 C23 C28 54.9(4) .
C29 B1 C23 C28 -71.7(3) .
C28 C23 C24 F1 177.2(2) .
B1 C23 C24 F1 0.1(4) .
C28 C23 C24 C25 -1.5(4) .
B1 C23 C24 C25 -178.6(3) .
F1 C24 C25 F2 -0.6(4) .
C23 C24 C25 F2 178.2(3) .
F1 C24 C25 C26 179.8(3) .
C23 C24 C25 C26 -1.5(5) .
F2 C25 C26 F3 2.7(4) .
C24 C25 C26 F3 -177.7(3) .
F2 C25 C26 C27 -177.2(3) .
C24 C25 C26 C27 2.4(5) .
F3 C26 C27 F4 -1.4(4) .
C25 C26 C27 F4 178.5(3) .
F3 C26 C27 C28 179.7(3) .
C25 C26 C27 C28 -0.4(5) .
F4 C27 C28 F5 -1.7(4) .
C26 C27 C28 F5 177.1(3) .
F4 C27 C28 C23 178.3(3) .
C26 C27 C28 C23 -2.8(5) .
C24 C23 C28 F5 -176.3(2) .
B1 C23 C28 F5 1.1(4) .
C24 C23 C28 C27 3.7(4) .
B1 C23 C28 C27 -179.0(3) .
O17 B1 C29 C30 43.7(3) .
C23 B1 C29 C30 -73.7(3) .
C35 B1 C29 C30 157.8(3) .
O17 B1 C29 C34 -137.6(3) .
C23 B1 C29 C34 105.0(3) .
C35 B1 C29 C34 -23.5(4) .
C34 C29 C30 F6 -177.2(2) .
B1 C29 C30 F6 1.6(4) .
C34 C29 C30 C31 2.7(4) .
B1 C29 C30 C31 -178.5(3) .
F6 C30 C31 F7 -0.2(4) .
C29 C30 C31 F7 179.9(3) .
F6 C30 C31 C32 179.3(3) .
C29 C30 C31 C32 -0.6(5) .
F7 C31 C32 F8 -1.5(4) .
C30 C31 C32 F8 179.0(3) .
F7 C31 C32 C33 178.0(3) .
C30 C31 C32 C33 -1.5(4) .
F8 C32 C33 F9 -0.2(4) .
C31 C32 C33 F9 -179.6(3) .
F8 C32 C33 C34 -179.2(3) .
C31 C32 C33 C34 1.4(5) .
F9 C33 C34 F10 0.5(4) .
C32 C33 C34 F10 179.5(3) .
F9 C33 C34 C29 -178.0(3) .
C32 C33 C34 C29 1.0(5) .
C30 C29 C34 F10 178.7(2) .
B1 C29 C34 F10 0.0(4) .
C30 C29 C34 C33 -2.9(4) .
B1 C29 C34 C33 178.4(3) .
O17 B1 C35 C40 62.3(3) .
C23 B1 C35 C40 -174.4(2) .
C29 B1 C35 C40 -50.3(3) .
O17 B1 C35 C36 -116.3(3) .
C23 B1 C35 C36 7.1(4) .
C29 B1 C35 C36 131.2(3) .
C40 C35 C36 F11 -176.1(3) .
B1 C35 C36 F11 2.5(4) .
C40 C35 C36 C37 3.3(4) .
B1 C35 C36 C37 -178.1(3) .
F11 C36 C37 F12 -2.0(4) .
C35 C36 C37 F12 178.6(3) .
F11 C36 C37 C38 176.7(3) .
C35 C36 C37 C38 -2.7(5) .
F12 C37 C38 F13 -0.8(4) .
C36 C37 C38 F13 -179.6(3) .
F12 C37 C38 C39 178.5(3) .
C36 C37 C38 C39 -0.3(5) .
F13 C38 C39 F14 -0.2(4) .
C37 C38 C39 F14 -179.5(3) .
F13 C38 C39 C40 -178.4(3) .
C37 C38 C39 C40 2.3(5) .
F14 C39 C40 F15 -1.0(4) .
C38 C39 C40 F15 177.2(3) .
F14 C39 C40 C35 -179.7(3) .
C38 C39 C40 C35 -1.5(5) .
C36 C35 C40 F15 -179.9(2) .
B1 C35 C40 F15 1.4(4) .
C36 C35 C40 C39 -1.2(4) .
B1 C35 C40 C39 -179.9(3) .
N4 C41 C42 C43 0.7(5) .
C46 C41 C42 C43 -179.1(3) .
C41 C42 C43 C44 -0.9(6) .
C42 C43 C44 C45 0.1(5) .
C43 C44 C45 N4 0.9(5) .
C43 C44 C45 C47 -177.9(3) .
C48 C48 C49 C50 176.0(6) 2_655
N3 C2 N2 C5 177.6(3) .
Pd1 C2 N2 C5 0.5(4) .
N3 C2 N2 C3 -2.0(3) .
Pd1 C2 N2 C3 -179.2(2) .
C6 C5 N2 C2 -73.9(4) .
C10 C5 N2 C2 109.7(3) .
C6 C5 N2 C3 105.7(3) .
C10 C5 N2 C3 -70.7(4) .
C4 C3 N2 C2 10.6(3) .
C4 C3 N2 C5 -169.0(3) .
N2 C2 N3 C17 177.8(3) .
Pd1 C2 N3 C17 -4.9(4) .
N2 C2 N3 C4 -8.1(3) .
Pd1 C2 N3 C4 169.2(2) .
C18 C17 N3 C2 -124.8(3) .
C22 C17 N3 C2 59.4(4) .
C18 C17 N3 C4 61.4(3) .
C22 C17 N3 C4 -114.4(3) .
C3 C4 N3 C2 14.3(3) .
C3 C4 N3 C17 -170.9(2) .
C42 C41 N4 C45 0.3(5) .
C46 C41 N4 C45 -179.9(3) .
C42 C41 N4 Pd1 178.9(3) .
C46 C41 N4 Pd1 -1.3(4) .
C44 C45 N4 C41 -1.1(4) .
C47 C45 N4 C41 177.7(3) .
C44 C45 N4 Pd1 -179.7(2) .
C47 C45 N4 Pd1 -0.9(4) .
C23 B1 O17 S1 -83.7(3) .
C35 B1 O17 S1 42.7(3) .
C29 B1 O17 S1 161.29(18) .
N3 C2 Pd1 C1 125.6(2) .
N2 C2 Pd1 C1 -57.7(3) .
N3 C2 Pd1 N4 70(4) .
N2 C2 Pd1 N4 -114(3) .
N3 C2 Pd1 O18 -55.3(2) .
N2 C2 Pd1 O18 121.3(3) .
C41 N4 Pd1 C2 155(3) .
C45 N4 Pd1 C2 -27(4) .
C41 N4 Pd1 C1 98.8(2) .
C45 N4 Pd1 C1 -82.6(2) .
C41 N4 Pd1 O18 -80.1(2) .
C45 N4 Pd1 O18 98.4(2) .
S1 O18 Pd1 C2 25.20(15) .
S1 O18 Pd1 C1 -165.4(12) .
S1 O18 Pd1 N4 -153.40(15) .
Pd1 O18 S1 O16 -77.01(16) .
Pd1 O18 S1 O17 155.49(11) .
Pd1 O18 S1 C22 44.85(17) .
B1 O17 S1 O16 -94.0(2) .
B1 O17 S1 O18 35.8(2) .
B1 O17 S1 C22 151.3(2) .
C21 C22 S1 O16 -125.1(2) .
C17 C22 S1 O16 50.4(3) .
C21 C22 S1 O18 108.0(2) .
C17 C22 S1 O18 -76.5(2) .
C21 C22 S1 O17 -7.0(3) .
C17 C22 S1 O17 168.5(2) .
